data_7123131
loop_
_publ_author_name
'Carroll, Timothy G.'
'Hunt, Camden'
'Garwick, Rachel'
'Wu, Guang'
'Dobrovetsky, Roman'
'M\'enard, Gabriel'

_publ_section_title
;
 An untethered C3v-symmetric triarylphosphine oxide locked by
 intermolecular hydrogen bonding
;
_journal_name_full 'Chemical Communications'
_journal_paper_doi 10.1039/C9CC01128E
_journal_year 2019
_chemical_formula_moiety 'C29 H24 O3 P V'
_chemical_formula_sum 'C29 H24 O3 P V'
_chemical_formula_weight 502.43
_space_group_crystal_system monoclinic
_space_group_IT_number 14
_space_group_name_Hall '-P 2ybc'
_space_group_name_H-M_alt 'P 1 21/c 1'
_symmetry_Int_Tables_number 14
_symmetry_space_group_name_Hall '-P 2ybc'
_symmetry_space_group_name_H-M 'P 1 21/c 1'
_audit_creation_date 2018-07-14
_audit_creation_method
;
Olex2 1.2
(compiled 2018.05.29 svn.r3508 for OlexSys, GUI svn.r5506)
;
_audit_update_record
;
2019-02-06 deposited with the CCDC.    2019-03-05 downloaded from the CCDC.
;
_cell_angle_alpha 90
_cell_angle_beta 97.09(6)
_cell_angle_gamma 90
_cell_formula_units_Z 4
_cell_length_a 10.190(8)
_cell_length_b 11.081(9)
_cell_length_c 21.340(19)
_cell_measurement_reflns_used 1734
_cell_measurement_temperature 100
_cell_measurement_theta_max 22.25
_cell_measurement_theta_min 2.66
_cell_volume 2391(3)
_computing_cell_refinement 'SAINT v8.34A (Bruker, 2013)'
_computing_data_reduction 'SAINT v8.34A (Bruker, 2013)'
_computing_molecular_graphics 'Olex2 (Dolomanov et al., 2009)'
_computing_publication_material 'Olex2 (Dolomanov et al., 2009)'
_computing_structure_refinement 'olex2.refine (Bourhis et al., 2015)'
_diffrn_ambient_temperature 107.05
_diffrn_measured_fraction_theta_full 0.9759
_diffrn_measured_fraction_theta_max 0.9759
_diffrn_measurement_device_type 'Bruker APEX-II CCD'
_diffrn_measurement_method '\f and \w scans'
_diffrn_radiation_type 'Mo K\a'
_diffrn_radiation_wavelength 0.71073
_diffrn_reflns_av_R_equivalents 0.0908
_diffrn_reflns_av_unetI/netI 0.1074
_diffrn_reflns_limit_h_max 10
_diffrn_reflns_limit_h_min -13
_diffrn_reflns_limit_k_max 14
_diffrn_reflns_limit_k_min -13
_diffrn_reflns_limit_l_max 26
_diffrn_reflns_limit_l_min -26
_diffrn_reflns_number 15809
_diffrn_reflns_theta_full 27.1466
_diffrn_reflns_theta_max 27.15
_diffrn_reflns_theta_min 1.92
_diffrn_standards_number 0
_exptl_absorpt_coefficient_mu 0.511
_exptl_absorpt_correction_T_max 0.7454
_exptl_absorpt_correction_T_min 0.4785
_exptl_absorpt_correction_type multi-scan
_exptl_absorpt_process_details
;
SADABS-2014/5 (Bruker,2014/5) was used for absorption correction.
wR2(int) was 0.1254 before and 0.0668 after correction.
The Ratio of minimum to maximum transmission is 0.6419.
The \l/2 correction factor is 0.00150.
;
_exptl_crystal_density_diffrn 1.3956
_exptl_crystal_description 'blue plate'
_exptl_crystal_F_000 1042.1107
_refine_diff_density_max 0.6643
_refine_diff_density_min -1.1034
_refine_diff_density_rms 0.1884
_refine_ls_d_res_high 0.7789
_refine_ls_d_res_low 10.5882
_refine_ls_goodness_of_fit_ref 0.8971
_refine_ls_hydrogen_treatment constr
_refine_ls_matrix_type full
_refine_ls_number_constraints 48
_refine_ls_number_parameters 307
_refine_ls_number_reflns 5178
_refine_ls_number_restraints 0
_refine_ls_restrained_S_all 0.8971
_refine_ls_R_factor_all 0.1367
_refine_ls_R_factor_gt 0.0639
_refine_ls_shift/su_max 0.0000
_refine_ls_shift/su_mean 0.0000
_refine_ls_structure_factor_coef Fsqd
_refine_ls_weighting_details 'w=1/[\s^2^(Fo^2^)+(0.1377P)^2^] where P=(Fo^2^+2Fc^2^)/3'
_refine_ls_weighting_scheme calc
_refine_ls_wR_factor_gt 0.1699
_refine_ls_wR_factor_ref 0.2280
_reflns_Friedel_coverage 0.0
_reflns_limit_h_max 12
_reflns_limit_h_min -13
_reflns_limit_k_max 14
_reflns_limit_k_min 0
_reflns_limit_l_max 26
_reflns_limit_l_min 0
_reflns_number_gt 2614
_reflns_number_total 5178
_reflns_threshold_expression I>=2u(I)
_cod_data_source_file c9cc01128e2.cif
_cod_data_source_block final_a
_cod_original_cell_volume 2391(4)
_cod_database_code 7123131
_olex2_refinement_description
;
1. Fixed Uiso
 At 1.2 times of:
  All C(H) groups
2.a Aromatic/amide H refined with riding coordinates:
 C007(H007), C00A(H00A), C00B(H00B), C00D(H00D), C00F(H00F), C00G(H00G),
 C00H(H00H), C00I(H00I), C00J(H00J), C00K(H00K), C00L(H00L), C00M(H00M),
 C00N(H00N), C00O(H00O), C00P(H00P), C00Q(H00Q), C00R(H00R), C00S(H00S),
 C00T(H00T), C00U(H00U), C00V(H00V), C00W(H00W), C00X(H00X), C00Y(H00Y)
;
_olex2_submission_special_instructions 'No special instructions were received'

loop_
_space_group_symop_id
_space_group_symop_operation_xyz
1 x,y,z
2 -x,y+1/2,-z+1/2
3 -x,-y,-z
4 x,-y-1/2,z-1/2

loop_
_atom_site_label
_atom_site_type_symbol
_atom_site_fract_x
_atom_site_fract_y
_atom_site_fract_z
_atom_site_U_iso_or_equiv
_atom_site_adp_type
_atom_site_occupancy
_atom_site_refinement_flags_posn
V1 V -0.09463(7) 0.22137(7) 0.62781(4) 0.0419(3) Uani 1.000000 .
P1 P 0.48725(11) 0.76508(12) 0.56555(5) 0.0410(3) Uani 1.000000 .
O1 O 0.4604(3) 0.7970(3) 0.49771(14) 0.0518(9) Uani 1.000000 .
O2 O 0.0415(3) 0.3361(3) 0.60179(15) 0.0479(8) Uani 1.000000 .
O3 O 0.1786(3) 0.3035(3) 0.68989(18) 0.0644(11) Uani 1.000000 .
C006 C 0.2347(4) 0.4513(4) 0.6184(2) 0.0414(11) Uani 1.000000 .
C007 C 0.1942(4) 0.5264(4) 0.5681(2) 0.0430(11) Uani 1.000000 .
H007 H 0.1102(4) 0.5141(4) 0.5442(2) 0.0516(13) Uiso 1.000000 R
C008 C 0.6587(4) 0.7363(4) 0.5895(2) 0.0406(10) Uani 1.000000 .
C009 C 0.4414(4) 0.8839(4) 0.6161(2) 0.0418(11) Uani 1.000000 .
C00A C 0.7149(4) 0.7416(4) 0.6526(2) 0.0441(11) Uani 1.000000 .
H00A H 0.6619(4) 0.7596(4) 0.6850(2) 0.0529(13) Uiso 1.000000 R
C00B C 0.2728(4) 0.6179(4) 0.5523(2) 0.0455(11) Uani 1.000000 .
H00B H 0.2431(4) 0.6692(4) 0.5177(2) 0.0546(14) Uiso 1.000000 R
C00C C 0.1473(4) 0.3554(5) 0.6398(2) 0.0467(12) Uani 1.000000 .
C00D C 0.4076(5) 1.0934(5) 0.6292(3) 0.0547(13) Uani 1.000000 .
H00D H 0.4065(5) 1.1729(5) 0.6126(3) 0.0656(16) Uiso 1.000000 R
C00E C 0.3957(4) 0.6365(4) 0.5862(2) 0.0416(11) Uani 1.000000 .
C00F C 0.4398(4) 0.9990(5) 0.5928(2) 0.0467(12) Uani 1.000000 .
H00F H 0.4611(4) 1.0133(5) 0.5513(2) 0.0561(14) Uiso 1.000000 R
C00G C 0.8476(5) 0.7205(5) 0.6670(2) 0.0497(12) Uani 1.000000 .
H00G H 0.8869(5) 0.7218(5) 0.7097(2) 0.0597(15) Uiso 1.000000 R
C00H C 0.4090(5) 0.8652(5) 0.6763(2) 0.0534(13) Uani 1.000000 .
H00H H 0.4078(5) 0.7854(5) 0.6924(2) 0.0641(15) Uiso 1.000000 R
C00I C 0.3783(5) 0.9608(6) 0.7136(3) 0.0616(15) Uani 1.000000 .
H00I H 0.3585(5) 0.9476(6) 0.7554(3) 0.0739(18) Uiso 1.000000 R
C00J C 0.3769(5) 1.0755(5) 0.6888(3) 0.0590(14) Uani 1.000000 .
H00J H 0.3546(5) 1.1423(5) 0.7133(3) 0.0708(17) Uiso 1.000000 R
C00K C 0.3582(5) 0.4673(5) 0.6509(3) 0.0626(16) Uani 1.000000 .
H00K H 0.3883(5) 0.4154(5) 0.6851(3) 0.0752(19) Uiso 1.000000 R
C00L C 0.7354(5) 0.7128(5) 0.5421(2) 0.0520(13) Uani 1.000000 .
H00L H 0.6966(5) 0.7099(5) 0.4993(2) 0.0624(15) Uiso 1.000000 R
C00M C 0.4386(5) 0.5583(5) 0.6341(3) 0.0595(15) Uani 1.000000 .
H00M H 0.5250(5) 0.5671(5) 0.6561(3) 0.0714(18) Uiso 1.000000 R
C00N C 0.8684(5) 0.6939(5) 0.5576(3) 0.0623(15) Uani 1.000000 .
H00N H 0.9226(5) 0.6781(5) 0.5253(3) 0.0747(18) Uiso 1.000000 R
C00O C 0.9236(5) 0.6976(5) 0.6199(3) 0.0617(15) Uani 1.000000 .
H00O H 1.0158(5) 0.6840(5) 0.6302(3) 0.0740(18) Uiso 1.000000 R
C00P C -0.1255(5) 0.3729(7) 0.6953(3) 0.082(2) Uani 1.000000 .
H00P H -0.0536(5) 0.4233(7) 0.7112(3) 0.099(3) Uiso 1.000000 R
C00Q C -0.2970(5) 0.2981(6) 0.6327(3) 0.0595(15) Uani 1.000000 .
H00Q H -0.3646(5) 0.2872(6) 0.5983(3) 0.0714(18) Uiso 1.000000 R
C00R C -0.2093(6) 0.3916(6) 0.6406(3) 0.0683(16) Uani 1.000000 .
H00R H -0.2066(6) 0.4584(6) 0.6128(3) 0.0820(19) Uiso 1.000000 R
C00S C -0.1635(6) 0.2690(8) 0.7228(3) 0.089(2) Uani 1.000000 .
H00S H -0.1242(6) 0.2350(8) 0.7615(3) 0.106(3) Uiso 1.000000 R
C00T C 0.0334(6) 0.0924(6) 0.5791(4) 0.080(2) Uani 1.000000 .
H00T H 0.1162(6) 0.1164(6) 0.5670(4) 0.096(2) Uiso 1.000000 R
C00U C -0.2693(5) 0.2230(6) 0.6838(3) 0.0677(16) Uani 1.000000 .
H00U H -0.3157(5) 0.1510(6) 0.6910(3) 0.0812(19) Uiso 1.000000 R
C00V C -0.0863(9) 0.1037(7) 0.5418(4) 0.094(2) Uani 1.000000 .
H00V H -0.1006(9) 0.1361(7) 0.5003(4) 0.113(3) Uiso 1.000000 R
C00W C 0.0169(7) 0.0435(6) 0.6339(4) 0.090(2) Uani 1.000000 .
H00W H 0.0852(7) 0.0271(6) 0.6673(4) 0.108(3) Uiso 1.000000 R
C00X C -0.1790(7) 0.0602(7) 0.5754(5) 0.108(3) Uani 1.000000 .
H00X H -0.2713(7) 0.0568(7) 0.5617(5) 0.129(4) Uiso 1.000000 R
C00Y C -0.1159(9) 0.0202(6) 0.6347(5) 0.114(3) Uani 1.000000 .
H00Y H -0.1565(9) -0.0153(6) 0.6679(5) 0.137(4) Uiso 1.000000 R

loop_
_atom_site_aniso_label
_atom_site_aniso_U_11
_atom_site_aniso_U_22
_atom_site_aniso_U_33
_atom_site_aniso_U_12
_atom_site_aniso_U_13
_atom_site_aniso_U_23
V1 0.0315(4) 0.0389(5) 0.0553(5) -0.0073(3) 0.0051(3) -0.0024(4)
P1 0.0396(6) 0.0419(8) 0.0416(6) -0.0103(5) 0.0053(5) 0.0059(5)
O1 0.0566(19) 0.052(2) 0.0462(18) -0.0125(16) 0.0024(15) 0.0119(15)
O2 0.0377(16) 0.048(2) 0.059(2) -0.0116(15) 0.0093(14) -0.0006(16)
O3 0.052(2) 0.066(3) 0.074(2) -0.0140(18) 0.0052(18) 0.026(2)
C006 0.035(2) 0.039(3) 0.051(3) -0.007(2) 0.0065(19) -0.002(2)
C007 0.031(2) 0.049(3) 0.049(3) -0.006(2) 0.0068(19) 0.000(2)
C008 0.041(2) 0.037(3) 0.045(2) -0.008(2) 0.0099(19) -0.002(2)
C009 0.031(2) 0.047(3) 0.048(3) -0.007(2) 0.0036(18) 0.010(2)
C00A 0.040(2) 0.048(3) 0.045(2) -0.009(2) 0.0073(19) -0.002(2)
C00B 0.039(2) 0.047(3) 0.050(3) -0.005(2) 0.003(2) 0.007(2)
C00C 0.039(2) 0.041(3) 0.061(3) -0.008(2) 0.013(2) -0.001(2)
C00D 0.051(3) 0.046(3) 0.067(3) 0.000(2) 0.006(2) 0.002(3)
C00E 0.038(2) 0.039(3) 0.047(3) -0.007(2) 0.0038(19) 0.003(2)
C00F 0.041(2) 0.047(3) 0.052(3) -0.008(2) 0.008(2) 0.007(2)
C00G 0.044(2) 0.052(3) 0.052(3) -0.005(2) -0.000(2) -0.009(2)
C00H 0.053(3) 0.056(4) 0.053(3) -0.009(3) 0.014(2) 0.006(2)
C00I 0.048(3) 0.088(5) 0.051(3) -0.010(3) 0.013(2) -0.001(3)
C00J 0.051(3) 0.057(4) 0.070(4) 0.001(3) 0.010(3) -0.010(3)
C00K 0.046(3) 0.055(4) 0.081(4) -0.011(3) -0.016(3) 0.029(3)
C00L 0.053(3) 0.056(4) 0.047(3) -0.003(2) 0.006(2) -0.001(2)
C00M 0.041(2) 0.060(3) 0.073(3) -0.023(2) -0.011(2) 0.026(3)
C00N 0.051(3) 0.074(4) 0.065(3) 0.004(3) 0.023(3) -0.004(3)
C00O 0.041(3) 0.068(4) 0.077(4) -0.002(2) 0.010(3) -0.013(3)
C00P 0.039(3) 0.122(6) 0.090(5) -0.018(3) 0.022(3) -0.062(4)
C00Q 0.034(2) 0.082(4) 0.062(3) 0.007(3) 0.003(2) -0.014(3)
C00R 0.068(3) 0.058(4) 0.085(4) 0.013(3) 0.034(3) -0.003(3)
C00S 0.048(3) 0.168(8) 0.049(3) 0.023(4) 0.005(3) 0.001(4)
C00T 0.059(4) 0.054(4) 0.129(6) 0.002(3) 0.022(4) -0.032(4)
C00U 0.049(3) 0.077(4) 0.082(4) -0.010(3) 0.026(3) 0.007(3)
C00V 0.108(6) 0.072(5) 0.097(5) 0.026(4) -0.007(5) -0.041(4)
C00W 0.075(5) 0.051(4) 0.140(7) 0.013(3) -0.005(5) 0.005(4)
C00X 0.053(4) 0.068(5) 0.195(9) -0.007(4) -0.007(5) -0.062(6)
C00Y 0.103(6) 0.025(4) 0.224(11) -0.015(4) 0.061(7) 0.005(5)

loop_
_atom_type_symbol
_atom_type_scat_dispersion_real
_atom_type_scat_dispersion_imag
_atom_type_scat_Cromer_Mann_a1
_atom_type_scat_Cromer_Mann_a2
_atom_type_scat_Cromer_Mann_a3
_atom_type_scat_Cromer_Mann_a4
_atom_type_scat_Cromer_Mann_b1
_atom_type_scat_Cromer_Mann_b2
_atom_type_scat_Cromer_Mann_b3
_atom_type_scat_Cromer_Mann_b4
_atom_type_scat_Cromer_Mann_c
_atom_type_scat_source
_atom_type_scat_dispersion_source
H 0.00000 0.00000 0.49300 0.32291 0.14019 0.04081 10.51090 26.12570 3.14236 57.79970 0.0030380000826 'International Tables Volume C Table 6.1.1.4 (pp. 500-502)' 'Henke, Gullikson and Davis, At. Data and Nucl. Data Tables, 1993, 54, 2'
C 0.00347 0.00161 2.31000 1.02000 1.58860 0.86500 20.84390 10.20750 0.56870 51.65120 0.215599998832 'International Tables Volume C Table 6.1.1.4 (pp. 500-502)' 'Henke, Gullikson and Davis, At. Data and Nucl. Data Tables, 1993, 54, 2'
P 0.10434 0.09671 6.43450 4.17910 1.78000 1.49080 1.90670 27.15700 0.52600 68.16450 1.11489999294 'International Tables Volume C Table 6.1.1.4 (pp. 500-502)' 'Henke, Gullikson and Davis, At. Data and Nucl. Data Tables, 1993, 54, 2'
O 0.01158 0.00611 3.04850 2.28680 1.54630 0.86700 13.27710 5.70110 0.32390 32.90890 0.250800013542 'International Tables Volume C Table 6.1.1.4 (pp. 500-502)' 'Henke, Gullikson and Davis, At. Data and Nucl. Data Tables, 1993, 54, 2'
V 0.31844 0.54361 10.29710 7.35110 2.07030 2.05710 6.86570 0.43850 26.89380 102.47800 1.21990001202 'International Tables Volume C Table 6.1.1.4 (pp. 500-502)' 'Henke, Gullikson and Davis, At. Data and Nucl. Data Tables, 1993, 54, 2'

loop_
_geom_angle_atom_site_label_1
_geom_angle_atom_site_label_2
_geom_angle_atom_site_label_3
_geom_angle
C00P V1 O2 82.0(2)
C00Q V1 O2 116.26(19)
C00Q V1 C00P 59.21(19)
C00R V1 O2 83.68(18)
C00R V1 C00P 35.5(2)
C00R V1 C00Q 35.3(2)
C00S V1 O2 113.4(2)
C00S V1 C00P 35.1(3)
C00S V1 C00Q 59.2(2)
C00S V1 C00R 58.6(3)
C00T V1 O2 79.4(2)
C00T V1 C00P 153.2(2)
C00T V1 C00Q 147.4(2)
C00T V1 C00R 156.6(3)
C00T V1 C00S 143.8(3)
C00U V1 O2 139.08(19)
C00U V1 C00P 58.5(2)
C00U V1 C00Q 35.5(2)
C00U V1 C00R 58.4(2)
C00U V1 C00S 35.2(2)
C00U V1 C00T 141.3(3)
C00V V1 O2 92.5(3)
C00V V1 C00P 165.4(3)
C00V V1 C00Q 112.5(2)
C00V V1 C00R 130.7(3)
C00V V1 C00S 154.0(3)
C00V V1 C00T 35.4(2)
C00V V1 C00U 122.9(3)
C00W V1 O2 101.9(2)
C00W V1 C00P 135.8(3)
C00W V1 C00Q 141.5(3)
C00W V1 C00R 169.5(3)
C00W V1 C00S 110.8(3)
C00W V1 C00T 33.7(2)
C00W V1 C00U 113.4(3)
C00W V1 C00V 58.5(3)
C00X V1 O2 127.3(3)
C00X V1 C00P 147.4(3)
C00X V1 C00Q 91.6(2)
C00X V1 C00R 124.0(3)
C00X V1 C00S 119.3(4)
C00X V1 C00T 58.2(3)
C00X V1 C00U 89.5(3)
C00X V1 C00V 34.9(3)
C00X V1 C00W 59.4(3)
C00Y V1 O2 136.1(2)
C00Y V1 C00P 132.4(3)
C00Y V1 C00Q 106.1(3)
C00Y V1 C00R 140.1(3)
C00Y V1 C00S 97.4(4)
C00Y V1 C00T 58.1(3)
C00Y V1 C00U 83.4(3)
C00Y V1 C00V 59.6(4)
C00Y V1 C00W 35.6(3)
C00Y V1 C00X 37.0(3)
C008 P1 O1 112.2(2)
C009 P1 O1 112.4(2)
C009 P1 C008 106.0(2)
C00E P1 O1 113.1(2)
C00E P1 C008 108.0(2)
C00E P1 C009 104.7(2)
C00C O2 V1 119.0(3)
C00C C006 C007 122.3(4)
C00K C006 C007 118.8(4)
C00K C006 C00C 118.8(4)
C00B C007 C006 120.9(4)
C00A C008 P1 122.6(4)
C00L C008 P1 116.5(3)
C00L C008 C00A 120.9(4)
C00F C009 P1 117.2(4)
C00H C009 P1 123.9(4)
C00H C009 C00F 118.9(5)
C00G C00A C008 119.0(5)
C00E C00B C007 120.3(4)
O3 C00C O2 125.7(4)
C006 C00C O2 114.2(4)
C006 C00C O3 120.1(4)
C00J C00D C00F 121.2(5)
C00B C00E P1 117.1(3)
C00M C00E P1 124.0(3)
C00M C00E C00B 118.8(4)
C00D C00F C009 120.0(5)
C00O C00G C00A 120.0(5)
C00I C00H C009 121.2(5)
C00J C00I C00H 118.6(5)
C00I C00J C00D 120.1(5)
C00M C00K C006 120.2(5)
C00N C00L C008 119.1(5)
C00K C00M C00E 120.9(4)
C00O C00N C00L 120.1(5)
C00N C00O C00G 121.0(5)
C00R C00P V1 72.0(3)
C00S C00P V1 73.6(4)
C00S C00P C00R 108.1(5)
C00R C00Q V1 72.6(3)
C00U C00Q V1 73.0(3)
C00U C00Q C00R 107.1(5)
C00P C00R V1 72.5(3)
C00Q C00R V1 72.0(3)
C00Q C00R C00P 108.7(6)
C00P C00S V1 71.3(3)
C00U C00S V1 71.4(3)
C00U C00S C00P 107.1(5)
C00V C00T V1 71.9(4)
C00W C00T V1 73.1(4)
C00W C00T C00V 110.5(7)
C00Q C00U V1 71.6(3)
C00S C00U V1 73.4(3)
C00S C00U C00Q 109.0(6)
C00T C00V V1 72.7(4)
C00X C00V V1 71.0(4)
C00X C00V C00T 106.8(8)
C00T C00W V1 73.2(4)
C00Y C00W V1 71.2(4)
C00Y C00W C00T 108.6(7)
C00V C00X V1 74.1(4)
C00Y C00X V1 72.4(4)
C00Y C00X C00V 108.5(7)
C00W C00Y V1 73.2(4)
C00X C00Y V1 70.6(4)
C00X C00Y C00W 105.6(8)

loop_
_geom_bond_atom_site_label_1
_geom_bond_atom_site_label_2
_geom_bond_distance
V1 O2 2.010(3)
V1 C00P 2.259(6)
V1 C00Q 2.245(5)
V1 C00R 2.253(6)
V1 C00S 2.287(6)
V1 C00T 2.272(6)
V1 C00U 2.263(6)
V1 C00V 2.262(7)
V1 C00W 2.271(7)
V1 C00X 2.223(6)
V1 C00Y 2.247(7)
P1 O1 1.482(3)
P1 C008 1.788(5)
P1 C009 1.799(5)
P1 C00E 1.788(5)
O2 C00C 1.285(5)
O3 C00C 1.220(6)
C006 C007 1.381(6)
C006 C00C 1.494(7)
C006 C00K 1.371(6)
C007 C00B 1.359(6)
C008 C00A 1.397(6)
C008 C00L 1.377(7)
C009 C00F 1.368(7)
C009 C00H 1.382(6)
C00A C00G 1.369(6)
C00B C00E 1.383(6)
C00D C00F 1.367(7)
C00D C00J 1.361(7)
C00E C00M 1.370(6)
C00G C00O 1.366(7)
C00H C00I 1.384(8)
C00I C00J 1.376(8)
C00K C00M 1.373(7)
C00L C00N 1.371(7)
C00N C00O 1.378(7)
C00P C00R 1.375(9)
C00P C00S 1.371(10)
C00Q C00R 1.364(8)
C00Q C00U 1.373(8)
C00S C00U 1.377(9)
C00T C00V 1.377(9)
C00T C00W 1.319(10)
C00V C00X 1.345(12)
C00W C00Y 1.380(10)
C00X C00Y 1.417(12)
